data_7704705
loop_
_publ_author_name
'Amon, Alfred'
'Svanidze, Eteri'
'Prots, Yurii'
'Nicklas, Michael'
'Burkhardt, Ulrich'
'Ormeci, Alim'
'Leithe-Jasper, Andreas'
'Grin, Yuri'

_publ_section_title
;
 Y<sub>4</sub>Be<sub>33</sub>Pt<sub>16</sub>- a non-centrosymmetric cage
 superconductor with multi-centre bonding in the framework.
;
_journal_issue 27
_journal_name_full 'Dalton transactions (Cambridge, England : 2003)'
_journal_page_first 9362
_journal_page_last 9368
_journal_paper_doi 10.1039/d0dt01374a
_journal_volume 49
_journal_year 2020
_chemical_formula_sum 'Be33 Pt16 Y4'
_chemical_formula_weight 3774.4
_space_group_IT_number 220
_space_group_name_Hall 'I -4bd 2c 3'
_space_group_name_H-M_alt 'I -4 3 d'
_symmetry_cell_setting cubic
_symmetry_space_group_name_Hall 'I -4bd 2c 3'
_symmetry_space_group_name_H-M 'I -4 3 d'
_atom_sites_solution_primary direct
_atom_sites_solution_secondary difmap
_audit_creation_date 2020-04-07T12:00:00-00:00
_audit_creation_method 'WinCSD program'
_audit_update_record
;
2020-04-12 deposited with the CCDC.	2020-06-15 downloaded from the CCDC.
;
_cell_angle_alpha 90
_cell_angle_beta 90
_cell_angle_gamma 90
_cell_formula_units_Z 4
_cell_length_a 13.4849(3)
_cell_length_b 13.4849(3)
_cell_length_c 13.4849(3)
_cell_measurement_reflns_used 60
_cell_measurement_temperature 295(2)
_cell_measurement_theta_max 50.02
_cell_measurement_theta_min 8.04
_cell_volume 2452.13(9)
_computing_cell_refinement
;
WinCSD: software package for crystallographic calculations (Version 4).
J. Appl. Crystallogr., 2014, 47.
;
_computing_data_collection 'CrystalClear (Rigaku Corp., 2008)'
_computing_data_reduction 'CrystalClear (Rigaku Corp., 2008)'
_computing_structure_refinement
;
WinCSD: software package for crystallographic calculations (Version 4).
J. Appl. Crystallogr., 2014, 47.
;
_diffrn_ambient_temperature 295.15
_diffrn_detector_area_resol_mean 28.5714
_diffrn_measured_fraction_theta_full 1.000
_diffrn_measured_fraction_theta_max 0.996
_diffrn_measurement_details
;
scan:
	Number of images: 600
	           Slice: -60.0000 - 300.0000
	     Image width: 0.6000
	        Exp time: 65.0000
	   Rotation axis: Phi
	           Omega: -25.0000
	             Chi: -30.0000
	             Phi: 0.0000
	             XTD: 48.9500
	          2theta: -28.0000
scan:
	Number of images: 600
	           Slice: -90.0000 - 270.0000
	     Image width: 0.6000
	        Exp time: 80.0000
	   Rotation axis: Phi
	           Omega: -35.0000
	             Chi: -30.0000
	             Phi: 0.0000
	             XTD: 48.9500
	          2theta: -50.0000
;
_diffrn_measurement_device 'Rigaku AFC7'
_diffrn_measurement_method oscillation
_diffrn_radiation_detector 'Saturn724+ CCD'
_diffrn_radiation_monochromator 'Graphite Monochromator'
_diffrn_radiation_source 'Sealed Tube'
_diffrn_radiation_type MoK\a
_diffrn_radiation_wavelength 0.71073
_diffrn_reflns_av_R_equivalents 0.045
_diffrn_reflns_av_sigmaI/netI 0.032
_diffrn_reflns_limit_h_max 18
_diffrn_reflns_limit_h_min -25
_diffrn_reflns_limit_k_max 25
_diffrn_reflns_limit_k_min -22
_diffrn_reflns_limit_l_max 15
_diffrn_reflns_limit_l_min -25
_diffrn_reflns_number 25449
_diffrn_reflns_reduction_process 'Lp corrections applied'
_diffrn_reflns_theta_full 30.00
_diffrn_reflns_theta_max 43.30
_diffrn_reflns_theta_min 3.70
_diffrn_source_current 38.0000
_diffrn_source_power 1.9000
_diffrn_source_voltage 50.0000
_exptl_absorpt_coefficient_mu 105.2
_exptl_absorpt_correction_T_max 0.247
_exptl_absorpt_correction_T_min 0.068
_exptl_absorpt_correction_type multi-scan
_exptl_absorpt_process_details
;
'Blessing, R. H. (1995) Acta Crystallogr. A51, 33-38'
;
_exptl_crystal_colour_lustre metallic
_exptl_crystal_density_diffrn 10.22
_exptl_crystal_density_method 'not measured'
_exptl_crystal_description 'irregular shaped'
_exptl_crystal_F_000 6144
_exptl_crystal_size_max 0.040
_exptl_crystal_size_mid 0.025
_exptl_crystal_size_min 0.015
_refine_diff_density_max 2.29
_refine_diff_density_min -1.91
_refine_ls_abs_structure_details
;
 Flack x determined using 581 quotients [(I+)-(I-)]/[(I+)+(I-)]
 (Parsons, Flack and Wagner, Acta Cryst. B69 (2013) 249-259).
;
_refine_ls_abs_structure_Flack 0.03(2)
_refine_ls_extinction_coef 0.00006(1)
_refine_ls_extinction_expression Fc^*^=kFc[1+0.001xFc^2^\l^3^/sin(2\q)]^-1/4^
_refine_ls_extinction_method SHELXL
_refine_ls_goodness_of_fit_ref 1.013
_refine_ls_matrix_type fullcycle
_refine_ls_number_parameters 28
_refine_ls_number_reflns 1452
_refine_ls_number_restraints 0
_refine_ls_restrained_S_all 1.013
_refine_ls_R_factor_all 0.043
_refine_ls_R_factor_gt 0.043
_refine_ls_shift/su_max 0.00
_refine_ls_shift/su_mean 0.00
_refine_ls_structure_factor_coef Inet
_refine_ls_weighting_details w=0.0729(F~o~)^4^
_refine_ls_weighting_scheme calc
_refine_ls_wR_factor_all 0.045
_refine_ls_wR_factor_ref 0.045
_reflns_Friedel_fraction_full 0.996
_reflns_Friedel_fraction_max 0.915
_reflns_number_gt 826
_reflns_number_total 826
_reflns_threshold_expression 'F~o~ > 4\s(F~o~)'
_cod_data_source_file d0dt01374a2.cif
_cod_data_source_block AAs_206c_Y4Be33Pt16
_cod_depositor_comments
;
The following automatic conversions were performed:

data item '_exptl_absorpt_correction_type' value 'Multi-scan' was
changed to 'multi-scan' in accordance with the
/home/data/users/saulius/crontab/automatic-downloads/rss-feeds/RSC/lib/dictionaries/cif_core.dic
dictionary named 'cif_core.dic' version 2.4.2 last updated on
2011-04-26.

Automatic conversion script
Id: cif_fix_values 7556 2019-12-06 15:28:31Z antanas 

 Adding full bibliography for 7704705.cif.
;
_cod_original_cell_volume 2452.1(1)
_cod_database_code 7704705

loop_
_symmetry_equiv_pos_as_xyz
' x, y, z'
' z, x, y'
' y, z, x'
' 1/2+x, 1/2-y, -z'
' 1/2+z, 1/2-x, -y'
' 1/2+y, 1/2-z, -x'
'-x, 1/2+y, 1/2-z'
'-z, 1/2+x, 1/2-y'
'-y, 1/2+z, 1/2-x'
' 1/2-x, -y, 1/2+z'
' 1/2-z, -x, 1/2+y'
' 1/2-y, -z, 1/2+x'
' 1/4+y, 1/4+x, 1/4+z'
' 1/4+x, 1/4+z, 1/4+y'
' 1/4+z, 1/4+y, 1/4+x'
' 3/4-y, 3/4+x, 1/4-z'
' 3/4-x, 3/4+z, 1/4-y'
' 3/4-z, 3/4+y, 1/4-x'
' 3/4+y, 1/4-x, 3/4-z'
' 3/4+x, 1/4-z, 3/4-y'
' 3/4+z, 1/4-y, 3/4-x'
' 1/4-y, 3/4-x, 3/4+z'
' 1/4-x, 3/4-z, 3/4+y'
' 1/4-z, 3/4-y, 3/4+x'
' 1/2+x, 1/2+y, 1/2+z'
' 1/2+z, 1/2+x, 1/2+y'
' 1/2+y, 1/2+z, 1/2+x'
' x, -y, 1/2-z'
' z, -x, 1/2-y'
' y, -z, 1/2-x'
' 1/2-x, y, -z'
' 1/2-z, x, -y'
' 1/2-y, z, -x'
'-x, 1/2-y, z'
'-z, 1/2-x, y'
'-y, 1/2-z, x'
' 3/4+y, 3/4+x, 3/4+z'
' 3/4+x, 3/4+z, 3/4+y'
' 3/4+z, 3/4+y, 3/4+x'
' 1/4-y, 1/4+x, 3/4-z'
' 1/4-x, 1/4+z, 3/4-y'
' 1/4-z, 1/4+y, 3/4-x'
' 1/4+y, 3/4-x, 1/4-z'
' 1/4+x, 3/4-z, 1/4-y'
' 1/4+z, 3/4-y, 1/4-x'
' 3/4-y, 1/4-x, 1/4+z'
' 3/4-x, 1/4-z, 1/4+y'
' 3/4-z, 1/4-y, 1/4+x'

loop_
_atom_site_aniso_label
_atom_site_aniso_U_11
_atom_site_aniso_U_22
_atom_site_aniso_U_33
_atom_site_aniso_U_12
_atom_site_aniso_U_13
_atom_site_aniso_U_23
Y1 0.0083(3) 0.0083(3) 0.0083(3) -0.0009(3) -0.0009(3) -0.0009(3)
Pt1 0.0075(1) 0.0075(1) 0.0075(1) 0.0002(1) 0.0002(1) 0.0002(1)
Pt2 0.0076(2) 0.0073(2) 0.0082(2) 0.0002(1) -0.0000(1) 0.0002(1)

loop_
_atom_site_label
_atom_site_type_symbol
_atom_site_site_symmetry_multiplicity
_atom_site_Wyckoff_symbol
_atom_site_fract_x
_atom_site_fract_y
_atom_site_fract_z
_atom_site_thermal_displace_type
_atom_site_U_iso_or_equiv
_atom_site_occupancy
Y1 Y 16 c 0.8096(1) 0.80967 0.80967 Uani 0.0083(2) 1.0
Pt1 Pt 16 c 0.93651(4) 0.93651 0.93651 Uani 0.00751(8) 1.0
Pt2 Pt 48 e 0.48916(4) 0.89864(4) 0.77607(4) Uani 0.00768(10) 1.0
Be1 Be 12 a 0.625 0 0.75 Uiso 0.015(7) 1.0
Be2 Be 24 d 0.913(3) 0 0.75 Uiso 0.014(5) 1.0
Be3 Be 48 e 0.056(2) 0.989(2) 0.663(2) Uiso 0.013(3) 1.0
Be4 Be 48 e 0.620(2) 0.918(2) 0.893(2) Uiso 0.016(4) 1.0

loop_
_atom_type_symbol
_atom_type_description
_atom_type_number_in_cell
_atom_type_scat_dispersion_real
_atom_type_scat_dispersion_imag
_atom_type_scat_source
Y Y 16.00 -2.910 3.586 International_Tables_Vol_IV_Table_2.3.1
Pt Pt 64.00 -1.618 8.426 International_Tables_Vol_IV_Table_2.3.1
Be Be 132.00 .000 .000 International_Tables_Vol_IV_Table_2.3.1

loop_
_geom_angle_atom_site_label_1
_geom_angle_atom_site_label_2
_geom_angle_atom_site_label_3
_geom_angle
_geom_angle_site_symmetry_1
_geom_angle_site_symmetry_2
_geom_angle_site_symmetry_3
_geom_angle_publ_flag
Pt1 Y1 Pt1 180.00(6) 37_444 . . yes
Pt1 Y1 Be2 127.00(4) 37_444 . 1_565 yes
Pt1 Y1 Be2 127.00(4) 37_444 . 2_556 yes
Pt1 Y1 Be2 127.00(4) 37_444 . 3_655 yes
Pt1 Y1 Pt2 122.35(5) 37_444 . 41_656 yes
Pt1 Y1 Pt2 122.35(5) 37_444 . 45_566 yes
Pt1 Y1 Pt2 122.35(5) 37_444 . 46_665 yes
Pt1 Y1 Be3 45.89(4) 37_444 . 16_656 yes
Pt1 Y1 Be3 45.89(4) 37_444 . 20_566 yes
Pt1 Y1 Be3 45.89(4) 37_444 . 24_665 yes
Pt1 Y1 Be4 47.39(4) 37_444 . 18_646 yes
Pt1 Y1 Be4 47.39(4) 37_444 . 19_466 yes
Pt1 Y1 Be4 47.39(4) 37_444 . 23_664 yes
Pt1 Y1 Be4 90.42(4) 37_444 . . yes
Pt1 Y1 Be4 90.42(4) 37_444 . 2_555 yes
Pt1 Y1 Be4 90.42(4) 37_444 . 3_555 yes
Pt1 Y1 Pt2 83.57(4) 37_444 . 18_646 yes
Pt1 Y1 Pt2 83.57(4) 37_444 . 19_466 yes
Pt1 Y1 Pt2 83.57(4) 37_444 . 23_664 yes
Pt1 Y1 Be1 83.41(4) 37_444 . 1_565 yes
Pt1 Y1 Be1 83.41(4) 37_444 . 2_556 yes
Pt1 Y1 Be1 83.41(4) 37_444 . 3_655 yes
Pt1 Y1 Be2 53.00(4) . . 1_565 yes
Pt1 Y1 Be2 53.00(4) . . 2_556 yes
Pt1 Y1 Be2 53.00(4) . . 3_655 yes
Pt1 Y1 Pt2 57.65(3) . . 41_656 yes
Pt1 Y1 Pt2 57.65(3) . . 45_566 yes
Pt1 Y1 Pt2 57.65(3) . . 46_665 yes
Pt1 Y1 Be3 134.11(4) . . 16_656 yes
Pt1 Y1 Be3 134.11(4) . . 20_566 yes
Pt1 Y1 Be3 134.11(4) . . 24_665 yes
Pt1 Y1 Be4 132.61(4) . . 18_646 yes
Pt1 Y1 Be4 132.61(4) . . 19_466 yes
Pt1 Y1 Be4 132.61(4) . . 23_664 yes
Pt1 Y1 Be4 89.58(4) . . . yes
Pt1 Y1 Be4 89.58(4) . . 2_555 yes
Pt1 Y1 Be4 89.58(4) . . 3_555 yes
Pt1 Y1 Pt2 96.43(5) . . 18_646 yes
Pt1 Y1 Pt2 96.43(5) . . 19_466 yes
Pt1 Y1 Pt2 96.43(5) . . 23_664 yes
Pt1 Y1 Be1 96.59(4) . . 1_565 yes
Pt1 Y1 Be1 96.59(4) . . 2_556 yes
Pt1 Y1 Be1 96.59(4) . . 3_655 yes
Be2 Y1 Be2 87.51(5) 1_565 . 2_556 yes
Be2 Y1 Be2 87.51(5) 1_565 . 3_655 yes
Be2 Y1 Pt2 48.49(4) 1_565 . 41_656 yes
Be2 Y1 Pt2 49.00(4) 1_565 . 45_566 yes
Be2 Y1 Pt2 110.64(4) 1_565 . 46_665 yes
Be2 Y1 Be3 81.48(5) 1_565 . 16_656 yes
Be2 Y1 Be3 140.95(5) 1_565 . 20_566 yes
Be2 Y1 Be3 128.92(5) 1_565 . 24_665 yes
Be2 Y1 Be4 102.34(6) 1_565 . 18_646 yes
Be2 Y1 Be4 170.03(6) 1_565 . 19_466 yes
Be2 Y1 Be4 91.37(6) 1_565 . 23_664 yes
Be2 Y1 Be4 94.24(6) 1_565 . . yes
Be2 Y1 Be4 130.15(6) 1_565 . 2_555 yes
Be2 Y1 Be4 42.97(6) 1_565 . 3_555 yes
Be2 Y1 Pt2 101.68(4) 1_565 . 18_646 yes
Be2 Y1 Pt2 132.62(4) 1_565 . 19_466 yes
Be2 Y1 Pt2 47.37(4) 1_565 . 23_664 yes
Be2 Y1 Be1 70.27(4) 1_565 . 1_565 yes
Be2 Y1 Be1 149.58(4) 1_565 . 2_556 yes
Be2 Y1 Be1 71.49(4) 1_565 . 3_655 yes
Be2 Y1 Be2 87.51(5) 2_556 . 3_655 yes
Be2 Y1 Pt2 49.00(4) 2_556 . 41_656 yes
Be2 Y1 Pt2 110.64(4) 2_556 . 45_566 yes
Be2 Y1 Pt2 48.49(4) 2_556 . 46_665 yes
Be2 Y1 Be3 140.95(5) 2_556 . 16_656 yes
Be2 Y1 Be3 128.92(5) 2_556 . 20_566 yes
Be2 Y1 Be3 81.48(5) 2_556 . 24_665 yes
Be2 Y1 Be4 170.03(6) 2_556 . 18_646 yes
Be2 Y1 Be4 91.37(6) 2_556 . 19_466 yes
Be2 Y1 Be4 102.34(6) 2_556 . 23_664 yes
Be2 Y1 Be4 42.97(6) 2_556 . . yes
Be2 Y1 Be4 94.24(6) 2_556 . 2_555 yes
Be2 Y1 Be4 130.15(6) 2_556 . 3_555 yes
Be2 Y1 Pt2 132.62(4) 2_556 . 18_646 yes
Be2 Y1 Pt2 47.37(4) 2_556 . 19_466 yes
Be2 Y1 Pt2 101.68(4) 2_556 . 23_664 yes
Be2 Y1 Be1 71.49(4) 2_556 . 1_565 yes
Be2 Y1 Be1 70.27(4) 2_556 . 2_556 yes
Be2 Y1 Be1 149.58(4) 2_556 . 3_655 yes
Be2 Y1 Pt2 110.64(4) 3_655 . 41_656 yes
Be2 Y1 Pt2 48.49(4) 3_655 . 45_566 yes
Be2 Y1 Pt2 49.00(4) 3_655 . 46_665 yes
Be2 Y1 Be3 128.92(5) 3_655 . 16_656 yes
Be2 Y1 Be3 81.48(5) 3_655 . 20_566 yes
Be2 Y1 Be3 140.95(5) 3_655 . 24_665 yes
Be2 Y1 Be4 91.37(6) 3_655 . 18_646 yes
Be2 Y1 Be4 102.34(6) 3_655 . 19_466 yes
Be2 Y1 Be4 170.03(6) 3_655 . 23_664 yes
Be2 Y1 Be4 130.15(6) 3_655 . . yes
Be2 Y1 Be4 42.97(6) 3_655 . 2_555 yes
Be2 Y1 Be4 94.24(6) 3_655 . 3_555 yes
Be2 Y1 Pt2 47.37(4) 3_655 . 18_646 yes
Be2 Y1 Pt2 101.68(4) 3_655 . 19_466 yes
Be2 Y1 Pt2 132.62(4) 3_655 . 23_664 yes
Be2 Y1 Be1 149.58(4) 3_655 . 1_565 yes
Be2 Y1 Be1 71.49(4) 3_655 . 2_556 yes
Be2 Y1 Be1 70.27(4) 3_655 . 3_655 yes
Pt2 Y1 Pt2 94.04(5) 41_656 . 45_566 yes
Pt2 Y1 Pt2 94.04(5) 41_656 . 46_665 yes
Pt2 Y1 Be3 98.50(4) 41_656 . 16_656 yes
Pt2 Y1 Be3 166.59(4) 41_656 . 20_566 yes
Pt2 Y1 Be3 89.82(4) 41_656 . 24_665 yes
Pt2 Y1 Be4 139.94(4) 41_656 . 18_646 yes
Pt2 Y1 Be4 124.80(4) 41_656 . 19_466 yes
Pt2 Y1 Be4 75.58(4) 41_656 . 23_664 yes
Pt2 Y1 Be4 46.56(4) 41_656 . . yes
Pt2 Y1 Be4 140.13(4) 41_656 . 2_555 yes
Pt2 Y1 Be4 84.75(4) 41_656 . 3_555 yes
Pt2 Y1 Pt2 147.78(6) 41_656 . 18_646 yes
Pt2 Y1 Pt2 85.53(4) 41_656 . 19_466 yes
Pt2 Y1 Pt2 53.97(3) 41_656 . 23_664 yes
Pt2 Y1 Be1 38.95(2) 41_656 . 1_565 yes
Pt2 Y1 Be1 118.33(5) 41_656 . 2_556 yes
Pt2 Y1 Be1 119.17(5) 41_656 . 3_655 yes
Pt2 Y1 Pt2 94.04(5) 45_566 . 46_665 yes
Pt2 Y1 Be3 89.82(4) 45_566 . 16_656 yes
Pt2 Y1 Be3 98.50(4) 45_566 . 20_566 yes
Pt2 Y1 Be3 166.59(4) 45_566 . 24_665 yes
Pt2 Y1 Be4 75.58(4) 45_566 . 18_646 yes
Pt2 Y1 Be4 139.94(4) 45_566 . 19_466 yes
Pt2 Y1 Be4 124.80(4) 45_566 . 23_664 yes
Pt2 Y1 Be4 140.13(4) 45_566 . . yes
Pt2 Y1 Be4 84.75(4) 45_566 . 2_555 yes
Pt2 Y1 Be4 46.56(4) 45_566 . 3_555 yes
Pt2 Y1 Pt2 53.97(3) 45_566 . 18_646 yes
Pt2 Y1 Pt2 147.78(6) 45_566 . 19_466 yes
Pt2 Y1 Pt2 85.53(4) 45_566 . 23_664 yes
Pt2 Y1 Be1 118.33(5) 45_566 . 1_565 yes
Pt2 Y1 Be1 119.17(5) 45_566 . 2_556 yes
Pt2 Y1 Be1 38.95(2) 45_566 . 3_655 yes
Pt2 Y1 Be3 166.59(4) 46_665 . 16_656 yes
Pt2 Y1 Be3 89.82(4) 46_665 . 20_566 yes
Pt2 Y1 Be3 98.50(4) 46_665 . 24_665 yes
Pt2 Y1 Be4 124.80(4) 46_665 . 18_646 yes
Pt2 Y1 Be4 75.58(4) 46_665 . 19_466 yes
Pt2 Y1 Be4 139.94(4) 46_665 . 23_664 yes
Pt2 Y1 Be4 84.75(4) 46_665 . . yes
Pt2 Y1 Be4 46.56(4) 46_665 . 2_555 yes
Pt2 Y1 Be4 140.13(4) 46_665 . 3_555 yes
Pt2 Y1 Pt2 85.53(4) 46_665 . 18_646 yes
Pt2 Y1 Pt2 53.97(3) 46_665 . 19_466 yes
Pt2 Y1 Pt2 147.78(6) 46_665 . 23_664 yes
Pt2 Y1 Be1 119.17(5) 46_665 . 1_565 yes
Pt2 Y1 Be1 38.95(2) 46_665 . 2_556 yes
Pt2 Y1 Be1 118.33(5) 46_665 . 3_655 yes
Be3 Y1 Be3 76.90(6) 16_656 . 20_566 yes
Be3 Y1 Be3 76.90(6) 16_656 . 24_665 yes
Be3 Y1 Be4 44.10(6) 16_656 . 18_646 yes
Be3 Y1 Be4 93.26(6) 16_656 . 19_466 yes
Be3 Y1 Be4 41.20(6) 16_656 . 23_664 yes
Be3 Y1 Be4 100.45(6) 16_656 . . yes
Be3 Y1 Be4 121.31(6) 16_656 . 2_555 yes
Be3 Y1 Be4 46.69(6) 16_656 . 3_555 yes
Be3 Y1 Pt2 86.38(4) 16_656 . 18_646 yes
Be3 Y1 Pt2 122.17(4) 16_656 . 19_466 yes
Be3 Y1 Pt2 45.32(4) 16_656 . 23_664 yes
Be3 Y1 Be1 69.52(4) 16_656 . 1_565 yes
Be3 Y1 Be1 128.82(4) 16_656 . 2_556 yes
Be3 Y1 Be1 58.89(4) 16_656 . 3_655 yes
Be3 Y1 Be3 76.90(6) 20_566 . 24_665 yes
Be3 Y1 Be4 41.20(6) 20_566 . 18_646 yes
Be3 Y1 Be4 44.10(6) 20_566 . 19_466 yes
Be3 Y1 Be4 93.26(6) 20_566 . 23_664 yes
Be3 Y1 Be4 121.31(6) 20_566 . . yes
Be3 Y1 Be4 46.69(6) 20_566 . 2_555 yes
Be3 Y1 Be4 100.45(6) 20_566 . 3_555 yes
Be3 Y1 Pt2 45.32(4) 20_566 . 18_646 yes
Be3 Y1 Pt2 86.38(4) 20_566 . 19_466 yes
Be3 Y1 Pt2 122.17(4) 20_566 . 23_664 yes
Be3 Y1 Be1 128.82(4) 20_566 . 1_565 yes
Be3 Y1 Be1 58.89(4) 20_566 . 2_556 yes
Be3 Y1 Be1 69.52(4) 20_566 . 3_655 yes
Be3 Y1 Be4 93.26(6) 24_665 . 18_646 yes
Be3 Y1 Be4 41.20(6) 24_665 . 19_466 yes
Be3 Y1 Be4 44.10(6) 24_665 . 23_664 yes
Be3 Y1 Be4 46.69(6) 24_665 . . yes
Be3 Y1 Be4 100.45(6) 24_665 . 2_555 yes
Be3 Y1 Be4 121.31(6) 24_665 . 3_555 yes
Be3 Y1 Pt2 122.17(4) 24_665 . 18_646 yes
Be3 Y1 Pt2 45.32(4) 24_665 . 19_466 yes
Be3 Y1 Pt2 86.38(4) 24_665 . 23_664 yes
Be3 Y1 Be1 58.89(4) 24_665 . 1_565 yes
Be3 Y1 Be1 69.52(4) 24_665 . 2_556 yes
Be3 Y1 Be1 128.82(4) 24_665 . 3_655 yes
Be4 Y1 Be4 79.19(6) 18_646 . 19_466 yes
Be4 Y1 Be4 79.19(6) 18_646 . 23_664 yes
Be4 Y1 Be4 136.06(6) 18_646 . . yes
Be4 Y1 Be4 78.32(6) 18_646 . 2_555 yes
Be4 Y1 Be4 59.81(6) 18_646 . 3_555 yes
Be4 Y1 Pt2 44.34(4) 18_646 . 18_646 yes
Be4 Y1 Pt2 123.46(4) 18_646 . 19_466 yes
Be4 Y1 Pt2 86.35(4) 18_646 . 23_664 yes
Be4 Y1 Be1 113.03(4) 18_646 . 1_565 yes
Be4 Y1 Be1 99.99(4) 18_646 . 2_556 yes
Be4 Y1 Be1 37.07(4) 18_646 . 3_655 yes
Be4 Y1 Be4 79.19(6) 19_466 . 23_664 yes
Be4 Y1 Be4 78.32(6) 19_466 . . yes
Be4 Y1 Be4 59.81(6) 19_466 . 2_555 yes
Be4 Y1 Be4 136.06(6) 19_466 . 3_555 yes
Be4 Y1 Pt2 86.35(4) 19_466 . 18_646 yes
Be4 Y1 Pt2 44.34(4) 19_466 . 19_466 yes
Be4 Y1 Pt2 123.46(4) 19_466 . 23_664 yes
Be4 Y1 Be1 99.99(4) 19_466 . 1_565 yes
Be4 Y1 Be1 37.07(4) 19_466 . 2_556 yes
Be4 Y1 Be1 113.03(4) 19_466 . 3_655 yes
Be4 Y1 Be4 59.81(6) 23_664 . . yes
Be4 Y1 Be4 136.06(6) 23_664 . 2_555 yes
Be4 Y1 Be4 78.32(6) 23_664 . 3_555 yes
Be4 Y1 Pt2 123.46(4) 23_664 . 18_646 yes
Be4 Y1 Pt2 86.35(4) 23_664 . 19_466 yes
Be4 Y1 Pt2 44.34(4) 23_664 . 23_664 yes
Be4 Y1 Be1 37.07(4) 23_664 . 1_565 yes
Be4 Y1 Be1 113.03(4) 23_664 . 2_556 yes
Be4 Y1 Be1 99.99(4) 23_664 . 3_655 yes
Be4 Y1 Be4 119.99(6) . . 2_555 yes
Be4 Y1 Be4 119.99(6) . . 3_555 yes
Be4 Y1 Pt2 163.48(4) . . 18_646 yes
Be4 Y1 Pt2 45.02(4) . . 19_466 yes
Be4 Y1 Pt2 75.56(4) . . 23_664 yes
Be4 Y1 Be1 37.06(4) . . 1_565 yes
Be4 Y1 Be1 83.63(4) . . 2_556 yes
Be4 Y1 Be1 155.72(4) . . 3_655 yes
Be4 Y1 Be4 119.99(6) 2_555 . 3_555 yes
Be4 Y1 Pt2 45.02(4) 2_555 . 18_646 yes
Be4 Y1 Pt2 75.56(4) 2_555 . 19_466 yes
Be4 Y1 Pt2 163.48(4) 2_555 . 23_664 yes
Be4 Y1 Be1 155.72(4) 2_555 . 1_565 yes
Be4 Y1 Be1 37.06(4) 2_555 . 2_556 yes
Be4 Y1 Be1 83.63(4) 2_555 . 3_655 yes
Be4 Y1 Pt2 75.56(4) 3_555 . 18_646 yes
Be4 Y1 Pt2 163.48(4) 3_555 . 19_466 yes
Be4 Y1 Pt2 45.02(4) 3_555 . 23_664 yes
Be4 Y1 Be1 83.63(4) 3_555 . 1_565 yes
Be4 Y1 Be1 155.72(4) 3_555 . 2_556 yes
Be4 Y1 Be1 37.06(4) 3_555 . 3_655 yes
Pt2 Y1 Pt2 118.76(5) 18_646 . 19_466 yes
Pt2 Y1 Pt2 118.76(5) 18_646 . 23_664 yes
Pt2 Y1 Be1 155.29(5) 18_646 . 1_565 yes
Pt2 Y1 Be1 80.42(4) 18_646 . 2_556 yes
Pt2 Y1 Be1 38.69(2) 18_646 . 3_655 yes
Pt2 Y1 Pt2 118.76(5) 19_466 . 23_664 yes
Pt2 Y1 Be1 80.42(4) 19_466 . 1_565 yes
Pt2 Y1 Be1 38.69(2) 19_466 . 2_556 yes
Pt2 Y1 Be1 155.29(5) 19_466 . 3_655 yes
Pt2 Y1 Be1 38.69(2) 23_664 . 1_565 yes
Pt2 Y1 Be1 155.29(5) 23_664 . 2_556 yes
Pt2 Y1 Be1 80.42(4) 23_664 . 3_655 yes
Be1 Y1 Be1 118.70(4) 1_565 . 2_556 yes
Be1 Y1 Be1 118.70(4) 1_565 . 3_655 yes
Be1 Y1 Be1 118.70(4) 2_556 . 3_655 yes
Be3 Pt1 Be3 110.69(8) 28_676 . 32_667 yes
Be3 Pt1 Be3 110.69(8) 28_676 . 36_766 yes
Be3 Pt1 Be4 58.78(8) 28_676 . 30_576 yes
Be3 Pt1 Be4 143.86(8) 28_676 . 31_657 yes
Be3 Pt1 Be4 54.76(8) 28_676 . 35_765 yes
Be3 Pt1 Be2 53.02(7) 28_676 . 1_565 yes
Be3 Pt1 Be2 152.50(7) 28_676 . 2_556 yes
Be3 Pt1 Be2 96.52(7) 28_676 . 3_655 yes
Be3 Pt1 Y1 71.78(5) 28_676 . 13_555 yes
Be3 Pt1 Pt2 99.10(5) 28_676 . 41_656 yes
Be3 Pt1 Pt2 53.61(5) 28_676 . 45_566 yes
Be3 Pt1 Pt2 150.11(5) 28_676 . 46_665 yes
Be3 Pt1 Y1 108.22(5) 28_676 . . yes
Be3 Pt1 Be3 110.69(8) 32_667 . 36_766 yes
Be3 Pt1 Be4 54.76(8) 32_667 . 30_576 yes
Be3 Pt1 Be4 58.78(8) 32_667 . 31_657 yes
Be3 Pt1 Be4 143.86(8) 32_667 . 35_765 yes
Be3 Pt1 Be2 96.52(7) 32_667 . 1_565 yes
Be3 Pt1 Be2 53.02(7) 32_667 . 2_556 yes
Be3 Pt1 Be2 152.50(7) 32_667 . 3_655 yes
Be3 Pt1 Y1 71.78(5) 32_667 . 13_555 yes
Be3 Pt1 Pt2 53.61(5) 32_667 . 41_656 yes
Be3 Pt1 Pt2 150.11(5) 32_667 . 45_566 yes
Be3 Pt1 Pt2 99.10(5) 32_667 . 46_665 yes
Be3 Pt1 Y1 108.22(5) 32_667 . . yes
Be3 Pt1 Be4 143.86(8) 36_766 . 30_576 yes
Be3 Pt1 Be4 54.76(8) 36_766 . 31_657 yes
Be3 Pt1 Be4 58.78(8) 36_766 . 35_765 yes
Be3 Pt1 Be2 152.50(7) 36_766 . 1_565 yes
Be3 Pt1 Be2 96.52(7) 36_766 . 2_556 yes
Be3 Pt1 Be2 53.02(7) 36_766 . 3_655 yes
Be3 Pt1 Y1 71.78(5) 36_766 . 13_555 yes
Be3 Pt1 Pt2 150.11(5) 36_766 . 41_656 yes
Be3 Pt1 Pt2 99.10(5) 36_766 . 45_566 yes
Be3 Pt1 Pt2 53.61(5) 36_766 . 46_665 yes
Be3 Pt1 Y1 108.22(5) 36_766 . . yes
Be4 Pt1 Be4 111.03(8) 30_576 . 31_657 yes
Be4 Pt1 Be4 111.03(8) 30_576 . 35_765 yes
Be4 Pt1 Be2 52.48(7) 30_576 . 1_565 yes
Be4 Pt1 Be2 96.76(7) 30_576 . 2_556 yes
Be4 Pt1 Be2 151.98(7) 30_576 . 3_655 yes
Be4 Pt1 Y1 72.14(6) 30_576 . 13_555 yes
Be4 Pt1 Pt2 53.20(6) 30_576 . 41_656 yes
Be4 Pt1 Pt2 99.13(6) 30_576 . 45_566 yes
Be4 Pt1 Pt2 149.78(6) 30_576 . 46_665 yes
Be4 Pt1 Y1 107.86(6) 30_576 . . yes
Be4 Pt1 Be4 111.03(8) 31_657 . 35_765 yes
Be4 Pt1 Be2 151.98(7) 31_657 . 1_565 yes
Be4 Pt1 Be2 52.48(7) 31_657 . 2_556 yes
Be4 Pt1 Be2 96.76(7) 31_657 . 3_655 yes
Be4 Pt1 Y1 72.14(6) 31_657 . 13_555 yes
Be4 Pt1 Pt2 99.13(6) 31_657 . 41_656 yes
Be4 Pt1 Pt2 149.78(6) 31_657 . 45_566 yes
Be4 Pt1 Pt2 53.20(6) 31_657 . 46_665 yes
Be4 Pt1 Y1 107.86(6) 31_657 . . yes
Be4 Pt1 Be2 96.76(7) 35_765 . 1_565 yes
Be4 Pt1 Be2 151.98(7) 35_765 . 2_556 yes
Be4 Pt1 Be2 52.48(7) 35_765 . 3_655 yes
Be4 Pt1 Y1 72.14(6) 35_765 . 13_555 yes
Be4 Pt1 Pt2 149.78(6) 35_765 . 41_656 yes
Be4 Pt1 Pt2 53.20(6) 35_765 . 45_566 yes
Be4 Pt1 Pt2 99.13(6) 35_765 . 46_665 yes
Be4 Pt1 Y1 107.86(6) 35_765 . . yes
Be2 Pt1 Be2 103.21(6) 1_565 . 2_556 yes
Be2 Pt1 Be2 103.21(6) 1_565 . 3_655 yes
Be2 Pt1 Y1 115.18(4) 1_565 . 13_555 yes
Be2 Pt1 Pt2 53.02(4) 1_565 . 41_656 yes
Be2 Pt1 Pt2 53.59(4) 1_565 . 45_566 yes
Be2 Pt1 Pt2 127.41(4) 1_565 . 46_665 yes
Be2 Pt1 Y1 64.82(4) 1_565 . . yes
Be2 Pt1 Be2 103.21(6) 2_556 . 3_655 yes
Be2 Pt1 Y1 115.18(4) 2_556 . 13_555 yes
Be2 Pt1 Pt2 53.59(4) 2_556 . 41_656 yes
Be2 Pt1 Pt2 127.41(4) 2_556 . 45_566 yes
Be2 Pt1 Pt2 53.02(4) 2_556 . 46_665 yes
Be2 Pt1 Y1 64.82(4) 2_556 . . yes
Be2 Pt1 Y1 115.18(4) 3_655 . 13_555 yes
Be2 Pt1 Pt2 127.41(4) 3_655 . 41_656 yes
Be2 Pt1 Pt2 53.02(4) 3_655 . 45_566 yes
Be2 Pt1 Pt2 53.59(4) 3_655 . 46_665 yes
Be2 Pt1 Y1 64.82(4) 3_655 . . yes
Y1 Pt1 Pt2 117.41(4) 13_555 . 41_656 yes
Y1 Pt1 Pt2 117.41(4) 13_555 . 45_566 yes
Y1 Pt1 Pt2 117.41(4) 13_555 . 46_665 yes
Y1 Pt1 Y1 180.00(5) 13_555 . . yes
Pt2 Pt1 Pt2 100.49(3) 41_656 . 45_566 yes
Pt2 Pt1 Pt2 100.49(3) 41_656 . 46_665 yes
Pt2 Pt1 Y1 62.59(4) 41_656 . . yes
Pt2 Pt1 Pt2 100.49(3) 45_566 . 46_665 yes
Pt2 Pt1 Y1 62.59(4) 45_566 . . yes
Pt2 Pt1 Y1 62.59(4) 46_665 . . yes
Be3 Pt2 Be1 93.11(6) 24_665 . 1_565 yes
Be3 Pt2 Be4 63.57(8) 24_665 . . yes
Be3 Pt2 Be3 59.44(8) 24_665 . 39_445 yes
Be3 Pt2 Be3 63.43(8) 24_665 . 6_466 yes
Be3 Pt2 Be4 106.88(8) 24_665 . 40_656 yes
Be3 Pt2 Be4 58.76(8) 24_665 . 23_664 yes
Be3 Pt2 Be2 158.89(7) 24_665 . 23_665 yes
Be3 Pt2 Be2 55.47(7) 24_665 . 24_654 yes
Be3 Pt2 Pt2 145.46(6) 24_665 . 28_576 yes
Be3 Pt2 Pt1 102.56(6) 24_665 . 22_664 yes
Be3 Pt2 Y1 116.14(6) 24_665 . 22_664 yes
Be3 Pt2 Y1 123.06(6) 24_665 . 40_656 yes
Be1 Pt2 Be4 56.42(6) 1_565 . . yes
Be1 Pt2 Be3 152.41(5) 1_565 . 39_445 yes
Be1 Pt2 Be3 110.36(5) 1_565 . 6_466 yes
Be1 Pt2 Be4 149.14(6) 1_565 . 40_656 yes
Be1 Pt2 Be4 55.47(6) 1_565 . 23_664 yes
Be1 Pt2 Be2 107.94(4) 1_565 . 23_665 yes
Be1 Pt2 Be2 109.43(4) 1_565 . 24_654 yes
Be1 Pt2 Pt2 52.39(2) 1_565 . 28_576 yes
Be1 Pt2 Pt1 144.97(3) 1_565 . 22_664 yes
Be1 Pt2 Y1 85.21(4) 1_565 . 22_664 yes
Be1 Pt2 Y1 82.30(3) 1_565 . 40_656 yes
Be4 Pt2 Be3 107.53(8) . . 39_445 yes
Be4 Pt2 Be3 54.43(8) . . 6_466 yes
Be4 Pt2 Be4 111.79(8) . . 40_656 yes
Be4 Pt2 Be4 81.02(8) . . 23_664 yes
Be4 Pt2 Be2 129.95(7) . . 23_665 yes
Be4 Pt2 Be2 116.52(7) . . 24_654 yes
Be4 Pt2 Pt2 93.16(6) . . 28_576 yes
Be4 Pt2 Pt1 157.96(6) . . 22_664 yes
Be4 Pt2 Y1 140.72(6) . . 22_664 yes
Be4 Pt2 Y1 67.28(6) . . 40_656 yes
Be3 Pt2 Be3 62.02(7) 39_445 . 6_466 yes
Be3 Pt2 Be4 53.98(8) 39_445 . 40_656 yes
Be3 Pt2 Be4 102.80(8) 39_445 . 23_664 yes
Be3 Pt2 Be2 99.45(7) 39_445 . 23_665 yes
Be3 Pt2 Be2 54.40(7) 39_445 . 24_654 yes
Be3 Pt2 Pt2 154.81(5) 39_445 . 28_576 yes
Be3 Pt2 Pt1 51.14(5) 39_445 . 22_664 yes
Be3 Pt2 Y1 103.63(5) 39_445 . 22_664 yes
Be3 Pt2 Y1 113.84(5) 39_445 . 40_656 yes
Be3 Pt2 Be4 61.58(8) 6_466 . 40_656 yes
Be3 Pt2 Be4 118.19(8) 6_466 . 23_664 yes
Be3 Pt2 Be2 108.92(7) 6_466 . 23_665 yes
Be3 Pt2 Be2 106.70(7) 6_466 . 24_654 yes
Be3 Pt2 Pt2 124.86(5) 6_466 . 28_576 yes
Be3 Pt2 Pt1 104.67(5) 6_466 . 22_664 yes
Be3 Pt2 Y1 164.38(5) 6_466 . 22_664 yes
Be3 Pt2 Y1 65.46(5) 6_466 . 40_656 yes
Be4 Pt2 Be4 155.38(8) 40_656 . 23_664 yes
Be4 Pt2 Be2 54.94(7) 40_656 . 23_665 yes
Be4 Pt2 Be2 101.30(7) 40_656 . 24_654 yes
Be4 Pt2 Pt2 105.41(6) 40_656 . 28_576 yes
Be4 Pt2 Pt1 53.54(6) 40_656 . 22_664 yes
Be4 Pt2 Y1 105.69(6) 40_656 . 22_664 yes
Be4 Pt2 Y1 67.16(6) 40_656 . 40_656 yes
Be4 Pt2 Be2 132.89(7) 23_664 . 23_665 yes
Be4 Pt2 Be2 54.28(7) 23_664 . 24_654 yes
Be4 Pt2 Pt2 94.32(6) 23_664 . 28_576 yes
Be4 Pt2 Pt1 107.18(6) 23_664 . 22_664 yes
Be4 Pt2 Y1 69.13(6) 23_664 . 22_664 yes
Be4 Pt2 Y1 136.93(6) 23_664 . 40_656 yes
Be2 Pt2 Be2 113.49(6) 23_665 . 24_654 yes
Be2 Pt2 Pt2 55.55(4) 23_665 . 28_576 yes
Be2 Pt2 Pt1 58.93(4) 23_665 . 22_664 yes
Be2 Pt2 Y1 65.50(4) 23_665 . 22_664 yes
Be2 Pt2 Y1 63.38(4) 23_665 . 40_656 yes
Be2 Pt2 Pt2 128.33(4) 24_654 . 28_576 yes
Be2 Pt2 Pt1 58.70(4) 24_654 . 22_664 yes
Be2 Pt2 Y1 65.24(4) 24_654 . 22_664 yes
Be2 Pt2 Y1 167.99(4) 24_654 . 40_656 yes
Pt2 Pt2 Pt1 106.27(3) 28_576 . 22_664 yes
Pt2 Pt2 Y1 65.31(3) 28_576 . 22_664 yes
Pt2 Pt2 Y1 60.71(3) 28_576 . 40_656 yes
Pt1 Pt2 Y1 59.77(3) 22_664 . 22_664 yes
Pt1 Pt2 Y1 113.13(4) 22_664 . 40_656 yes
Y1 Pt2 Y1 119.88(4) 22_664 . 40_656 yes
Be4 Be1 Be4 90.05(9) 1_545 . 23_654 yes
Be4 Be1 Be4 176.62(9) 1_545 . 28_566 yes
Be4 Be1 Be4 90.05(9) 1_545 . 41_646 yes
Be4 Be1 Pt2 63.43(6) 1_545 . 1_545 yes
Be4 Be1 Pt2 117.51(6) 1_545 . 23_654 yes
Be4 Be1 Pt2 113.62(6) 1_545 . 28_566 yes
Be4 Be1 Pt2 65.46(6) 1_545 . 41_646 yes
Be4 Be1 Y1 58.90(6) 1_545 . 1_545 yes
Be4 Be1 Y1 118.69(6) 1_545 . 22_654 yes
Be4 Be1 Y1 123.82(6) 1_545 . 28_566 yes
Be4 Be1 Y1 58.66(6) 1_545 . 40_646 yes
Be4 Be1 Be4 90.05(9) 23_654 . 28_566 yes
Be4 Be1 Be4 176.62(9) 23_654 . 41_646 yes
Be4 Be1 Pt2 65.46(6) 23_654 . 1_545 yes
Be4 Be1 Pt2 63.43(6) 23_654 . 23_654 yes
Be4 Be1 Pt2 117.51(6) 23_654 . 28_566 yes
Be4 Be1 Pt2 113.62(6) 23_654 . 41_646 yes
Be4 Be1 Y1 58.66(6) 23_654 . 1_545 yes
Be4 Be1 Y1 58.90(6) 23_654 . 22_654 yes
Be4 Be1 Y1 118.69(6) 23_654 . 28_566 yes
Be4 Be1 Y1 123.82(6) 23_654 . 40_646 yes
Be4 Be1 Be4 90.05(9) 28_566 . 41_646 yes
Be4 Be1 Pt2 113.62(6) 28_566 . 1_545 yes
Be4 Be1 Pt2 65.46(6) 28_566 . 23_654 yes
Be4 Be1 Pt2 63.43(6) 28_566 . 28_566 yes
Be4 Be1 Pt2 117.51(6) 28_566 . 41_646 yes
Be4 Be1 Y1 123.82(6) 28_566 . 1_545 yes
Be4 Be1 Y1 58.66(6) 28_566 . 22_654 yes
Be4 Be1 Y1 58.90(6) 28_566 . 28_566 yes
Be4 Be1 Y1 118.69(6) 28_566 . 40_646 yes
Be4 Be1 Pt2 117.51(6) 41_646 . 1_545 yes
Be4 Be1 Pt2 113.62(6) 41_646 . 23_654 yes
Be4 Be1 Pt2 65.46(6) 41_646 . 28_566 yes
Be4 Be1 Pt2 63.43(6) 41_646 . 41_646 yes
Be4 Be1 Y1 118.69(6) 41_646 . 1_545 yes
Be4 Be1 Y1 123.82(6) 41_646 . 22_654 yes
Be4 Be1 Y1 58.66(6) 41_646 . 28_566 yes
Be4 Be1 Y1 58.90(6) 41_646 . 40_646 yes
Pt2 Be1 Pt2 128.87(3) 1_545 . 23_654 yes
Pt2 Be1 Pt2 75.23(2) 1_545 . 28_566 yes
Pt2 Be1 Pt2 128.87(3) 1_545 . 41_646 yes
Pt2 Be1 Y1 95.22(3) 1_545 . 1_545 yes
Pt2 Be1 Y1 55.84(3) 1_545 . 22_654 yes
Pt2 Be1 Y1 170.20(3) 1_545 . 28_566 yes
Pt2 Be1 Y1 59.01(3) 1_545 . 40_646 yes
Pt2 Be1 Pt2 128.87(3) 23_654 . 28_566 yes
Pt2 Be1 Pt2 75.23(2) 23_654 . 41_646 yes
Pt2 Be1 Y1 59.01(3) 23_654 . 1_545 yes
Pt2 Be1 Y1 95.22(3) 23_654 . 22_654 yes
Pt2 Be1 Y1 55.84(3) 23_654 . 28_566 yes
Pt2 Be1 Y1 170.20(3) 23_654 . 40_646 yes
Pt2 Be1 Pt2 128.87(3) 28_566 . 41_646 yes
Pt2 Be1 Y1 170.20(3) 28_566 . 1_545 yes
Pt2 Be1 Y1 59.01(3) 28_566 . 22_654 yes
Pt2 Be1 Y1 95.22(3) 28_566 . 28_566 yes
Pt2 Be1 Y1 55.84(3) 28_566 . 40_646 yes
Pt2 Be1 Y1 55.84(3) 41_646 . 1_545 yes
Pt2 Be1 Y1 170.20(3) 41_646 . 22_654 yes
Pt2 Be1 Y1 59.01(3) 41_646 . 28_566 yes
Pt2 Be1 Y1 95.22(3) 41_646 . 40_646 yes
Y1 Be1 Y1 117.49(4) 1_545 . 22_654 yes
Y1 Be1 Y1 94.41(4) 1_545 . 28_566 yes
Y1 Be1 Y1 117.49(4) 1_545 . 40_646 yes
Y1 Be1 Y1 117.49(4) 22_654 . 28_566 yes
Y1 Be1 Y1 94.41(4) 22_654 . 40_646 yes
Y1 Be1 Y1 117.49(4) 28_566 . 40_646 yes
Be3 Be2 Be3 62.57(9) 1_645 . 28_666 yes
Be3 Be2 Be4 62.3(10) 1_645 . 3_545 yes
Be3 Be2 Be4 114.3(11) 1_645 . 30_566 yes
Be3 Be2 Pt2 114.42(9) 1_645 . 23_654 yes
Be3 Be2 Pt2 174.9(11) 1_645 . 41_646 yes
Be3 Be2 Pt2 60.35(7) 1_645 . 15_545 yes
Be3 Be2 Pt2 57.58(7) 1_645 . 45_556 yes
Be3 Be2 Pt1 111.38(9) 1_645 . 1_545 yes
Be3 Be2 Pt1 55.67(7) 1_645 . 28_566 yes
Be3 Be2 Y1 118.51(9) 1_645 . 1_545 yes
Be3 Be2 Y1 108.13(9) 1_645 . 28_566 yes
Be3 Be2 Be4 114.3(11) 28_666 . 3_545 yes
Be3 Be2 Be4 62.3(10) 28_666 . 30_566 yes
Be3 Be2 Pt2 174.9(11) 28_666 . 23_654 yes
Be3 Be2 Pt2 114.42(9) 28_666 . 41_646 yes
Be3 Be2 Pt2 57.58(7) 28_666 . 15_545 yes
Be3 Be2 Pt2 60.35(7) 28_666 . 45_556 yes
Be3 Be2 Pt1 55.67(7) 28_666 . 1_545 yes
Be3 Be2 Pt1 111.38(9) 28_666 . 28_566 yes
Be3 Be2 Y1 108.13(9) 28_666 . 1_545 yes
Be3 Be2 Y1 118.51(9) 28_666 . 28_566 yes
Be4 Be2 Be4 176.4(13) 3_545 . 30_566 yes
Be4 Be2 Pt2 60.90(8) 3_545 . 23_654 yes
Be4 Be2 Pt2 122.6(10) 3_545 . 41_646 yes
Be4 Be2 Pt2 116.2(10) 3_545 . 15_545 yes
Be4 Be2 Pt2 61.34(8) 3_545 . 45_556 yes
Be4 Be2 Pt1 121.2(10) 3_545 . 1_545 yes
Be4 Be2 Pt1 58.26(7) 3_545 . 28_566 yes
Be4 Be2 Y1 71.44(8) 3_545 . 1_545 yes
Be4 Be2 Y1 110.33(9) 3_545 . 28_566 yes
Be4 Be2 Pt2 122.6(10) 30_566 . 23_654 yes
Be4 Be2 Pt2 60.90(8) 30_566 . 41_646 yes
Be4 Be2 Pt2 61.34(8) 30_566 . 15_545 yes
Be4 Be2 Pt2 116.2(10) 30_566 . 45_556 yes
Be4 Be2 Pt1 58.26(7) 30_566 . 1_545 yes
Be4 Be2 Pt1 121.2(10) 30_566 . 28_566 yes
Be4 Be2 Y1 110.33(9) 30_566 . 1_545 yes
Be4 Be2 Y1 71.44(8) 30_566 . 28_566 yes
Pt2 Be2 Pt2 68.90(5) 23_654 . 41_646 yes
Pt2 Be2 Pt2 125.29(8) 23_654 . 15_545 yes
Pt2 Be2 Pt2 114.64(7) 23_654 . 45_556 yes
Pt2 Be2 Pt1 124.48(7) 23_654 . 1_545 yes
Pt2 Be2 Pt1 68.05(5) 23_654 . 28_566 yes
Pt2 Be2 Y1 69.25(5) 23_654 . 1_545 yes
Pt2 Be2 Y1 66.01(4) 23_654 . 28_566 yes
Pt2 Be2 Pt2 114.64(7) 41_646 . 15_545 yes
Pt2 Be2 Pt2 125.29(8) 41_646 . 45_556 yes
Pt2 Be2 Pt1 68.05(5) 41_646 . 1_545 yes
Pt2 Be2 Pt1 124.48(7) 41_646 . 28_566 yes
Pt2 Be2 Y1 66.01(4) 41_646 . 1_545 yes
Pt2 Be2 Y1 69.25(5) 41_646 . 28_566 yes
Pt2 Be2 Pt2 105.81(7) 15_545 . 45_556 yes
Pt2 Be2 Pt1 103.81(6) 15_545 . 1_545 yes
Pt2 Be2 Pt1 67.70(5) 15_545 . 28_566 yes
Pt2 Be2 Y1 165.27(8) 15_545 . 1_545 yes
Pt2 Be2 Y1 65.75(4) 15_545 . 28_566 yes
Pt2 Be2 Pt1 67.70(5) 45_556 . 1_545 yes
Pt2 Be2 Pt1 103.81(6) 45_556 . 28_566 yes
Pt2 Be2 Y1 65.75(4) 45_556 . 1_545 yes
Pt2 Be2 Y1 165.27(8) 45_556 . 28_566 yes
Pt1 Be2 Pt1 166.61(8) 1_545 . 28_566 yes
Pt1 Be2 Y1 62.18(4) 1_545 . 1_545 yes
Pt1 Be2 Y1 125.05(7) 1_545 . 28_566 yes
Pt1 Be2 Y1 125.05(7) 28_566 . 1_545 yes
Pt1 Be2 Y1 62.18(4) 28_566 . 28_566 yes
Y1 Be2 Y1 125.05(6) 1_545 . 28_566 yes
Be4 Be3 Be2 118.4(13) 8_656 . 1_465 yes
Be4 Be3 Pt2 171.6(13) 8_656 . 45_466 yes
Be4 Be3 Pt1 64.95(9) 8_656 . 28_476 yes
Be4 Be3 Be4 124.4(13) 8_656 . 3_455 yes
Be4 Be3 Be3 113.9(13) 8_656 . 28_576 yes
Be4 Be3 Pt2 63.26(9) 8_656 . 15_455 yes
Be4 Be3 Pt2 62.15(9) 8_656 . 8_656 yes
Be4 Be3 Be4 116.9(13) 8_656 . 45_466 yes
Be4 Be3 Be3 63.5(10) 8_656 . 23_564 yes
Be4 Be3 Be3 111.4(12) 8_656 . 41_556 yes
Be4 Be3 Y1 70.90(9) 8_656 . 43_466 yes
Be2 Be3 Pt2 66.95(8) 1_465 . 45_466 yes
Be2 Be3 Pt1 71.31(8) 1_465 . 28_476 yes
Be2 Be3 Be4 59.13(9) 1_465 . 3_455 yes
Be2 Be3 Be3 58.71(9) 1_465 . 28_576 yes
Be2 Be3 Pt2 65.25(8) 1_465 . 15_455 yes
Be2 Be3 Pt2 168.8(12) 1_465 . 8_656 yes
Be2 Be3 Be4 123.7(12) 1_465 . 45_466 yes
Be2 Be3 Be3 113.1(11) 1_465 . 23_564 yes
Be2 Be3 Be3 113.1(11) 1_465 . 41_556 yes
Be2 Be3 Y1 122.0(10) 1_465 . 43_466 yes
Pt2 Be3 Pt1 123.4(10) 45_466 . 28_476 yes
Pt2 Be3 Be4 63.62(8) 45_466 . 3_455 yes
Pt2 Be3 Be3 62.39(8) 45_466 . 28_576 yes
Pt2 Be3 Pt2 116.65(9) 45_466 . 15_455 yes
Pt2 Be3 Pt2 111.24(9) 45_466 . 8_656 yes
Pt2 Be3 Be4 59.64(8) 45_466 . 45_466 yes
Pt2 Be3 Be3 108.8(10) 45_466 . 23_564 yes
Pt2 Be3 Be3 60.24(7) 45_466 . 41_556 yes
Pt2 Be3 Y1 112.52(8) 45_466 . 43_466 yes
Pt1 Be3 Be4 62.75(8) 28_476 . 3_455 yes
Pt1 Be3 Be3 121.5(11) 28_476 . 28_576 yes
Pt1 Be3 Pt2 75.25(7) 28_476 . 15_455 yes
Pt1 Be3 Pt2 116.57(9) 28_476 . 8_656 yes
Pt1 Be3 Be4 126.1(11) 28_476 . 45_466 yes
Pt1 Be3 Be3 121.9(11) 28_476 . 23_564 yes
Pt1 Be3 Be3 175.6(12) 28_476 . 41_556 yes
Pt1 Be3 Y1 62.33(5) 28_476 . 43_466 yes
Be4 Be3 Be3 108.5(12) 3_455 . 28_576 yes
Be4 Be3 Pt2 117.8(11) 3_455 . 15_455 yes
Be4 Be3 Pt2 130.9(11) 3_455 . 8_656 yes
Be4 Be3 Be4 81.4(11) 3_455 . 45_466 yes
Be4 Be3 Be3 170.3(13) 3_455 . 23_564 yes
Be4 Be3 Be3 119.7(12) 3_455 . 41_556 yes
Be4 Be3 Y1 69.34(8) 3_455 . 43_466 yes
Be3 Be3 Pt2 58.16(8) 28_576 . 15_455 yes
Be3 Be3 Pt2 110.3(10) 28_576 . 8_656 yes
Be3 Be3 Be4 106.8(11) 28_576 . 45_466 yes
Be3 Be3 Be3 61.86(9) 28_576 . 23_564 yes
Be3 Be3 Be3 61.86(9) 28_576 . 41_556 yes
Be3 Be3 Y1 174.6(11) 28_576 . 43_466 yes
Pt2 Be3 Pt2 107.87(9) 15_455 . 8_656 yes
Pt2 Be3 Be4 157.7(12) 15_455 . 45_466 yes
Pt2 Be3 Be3 58.99(7) 15_455 . 23_564 yes
Pt2 Be3 Be3 105.7(10) 15_455 . 41_556 yes
Pt2 Be3 Y1 127.25(8) 15_455 . 43_466 yes
Pt2 Be3 Be4 59.42(8) 8_656 . 45_466 yes
Pt2 Be3 Be3 56.33(7) 8_656 . 23_564 yes
Pt2 Be3 Be3 58.99(7) 8_656 . 41_556 yes
Pt2 Be3 Y1 69.22(5) 8_656 . 43_466 yes
Be4 Be3 Be3 100.2(11) 45_466 . 23_564 yes
Be4 Be3 Be3 52.50(9) 45_466 . 41_556 yes
Be4 Be3 Y1 68.15(8) 45_466 . 43_466 yes
Be3 Be3 Be3 56.27(9) 23_564 . 41_556 yes
Be3 Be3 Y1 120.2(10) 23_564 . 43_466 yes
Be3 Be3 Y1 114.50(9) 41_556 . 43_466 yes
Be3 Be4 Be1 123.0(12) 6_466 . 1_565 yes
Be3 Be4 Be2 114.0(13) 6_466 . 2_556 yes
Be3 Be4 Be3 115.6(13) 6_466 . 2_565 yes
Be3 Be4 Pt2 63.42(9) 6_466 . . yes
Be3 Be4 Pt2 62.76(9) 6_466 . 19_466 yes
Be3 Be4 Pt1 60.29(8) 6_466 . 31_657 yes
Be3 Be4 Pt2 173.1(13) 6_466 . 41_656 yes
Be3 Be4 Be3 64.0(10) 6_466 . 24_665 yes
Be3 Be4 Be4 101.4(11) 6_466 . 23_664 yes
Be3 Be4 Be4 127.2(12) 6_466 . 41_656 yes
Be3 Be4 Y1 67.90(8) 6_466 . 40_656 yes
Be3 Be4 Y1 121.7(11) 6_466 . . yes
Be1 Be4 Be2 123.0(12) 1_565 . 2_556 yes
Be1 Be4 Be3 94.8(10) 1_565 . 2_565 yes
Be1 Be4 Pt2 60.16(6) 1_565 . . yes
Be1 Be4 Pt2 145.1(11) 1_565 . 19_466 yes
Be1 Be4 Pt1 141.4(11) 1_565 . 31_657 yes
Be1 Be4 Pt2 59.07(6) 1_565 . 41_656 yes
Be1 Be4 Be3 91.1(10) 1_565 . 24_665 yes
Be1 Be4 Be4 44.98(6) 1_565 . 23_664 yes
Be1 Be4 Be4 44.98(6) 1_565 . 41_656 yes
Be1 Be4 Y1 84.27(7) 1_565 . 40_656 yes
Be1 Be4 Y1 84.04(7) 1_565 . . yes
Be2 Be4 Be3 58.59(9) 2_556 . 2_565 yes
Be2 Be4 Pt2 171.4(13) 2_556 . . yes
Be2 Be4 Pt2 64.16(8) 2_556 . 19_466 yes
Be2 Be4 Pt1 69.25(8) 2_556 . 31_657 yes
Be2 Be4 Pt2 64.37(8) 2_556 . 41_656 yes
Be2 Be4 Be3 114.6(12) 2_556 . 24_665 yes
Be2 Be4 Be4 124.8(11) 2_556 . 23_664 yes
Be2 Be4 Be4 99.6(10) 2_556 . 41_656 yes
Be2 Be4 Y1 119.0(10) 2_556 . 40_656 yes
Be2 Be4 Y1 65.60(8) 2_556 . . yes
Be3 Be4 Pt2 130.0(12) 2_565 . . yes
Be3 Be4 Pt2 114.1(11) 2_565 . 19_466 yes
Be3 Be4 Pt1 58.46(8) 2_565 . 31_657 yes
Be3 Be4 Pt2 57.62(8) 2_565 . 41_656 yes
Be3 Be4 Be3 172.8(14) 2_565 . 24_665 yes
Be3 Be4 Be4 137.2(12) 2_565 . 23_664 yes
Be3 Be4 Be4 51.14(8) 2_565 . 41_656 yes
Be3 Be4 Y1 66.56(8) 2_565 . 40_656 yes
Be3 Be4 Y1 111.3(10) 2_565 . . yes
Pt2 Be4 Pt2 108.41(9) . . 19_466 yes
Pt2 Be4 Pt1 113.8(10) . . 31_657 yes
Pt2 Be4 Pt2 119.2(10) . . 41_656 yes
Pt2 Be4 Be3 56.79(7) . . 24_665 yes
Pt2 Be4 Be4 50.43(6) . . 23_664 yes
Pt2 Be4 Be4 87.96(8) . . 41_656 yes
Pt2 Be4 Y1 68.37(6) . . 40_656 yes
Pt2 Be4 Y1 108.12(8) . . . yes
Pt2 Be4 Pt1 73.26(7) 19_466 . 31_657 yes
Pt2 Be4 Pt2 120.0(10) 19_466 . 41_656 yes
Pt2 Be4 Be3 59.00(8) 19_466 . 24_665 yes
Pt2 Be4 Be4 101.16(9) 19_466 . 23_664 yes
Pt2 Be4 Be4 163.6(11) 19_466 . 41_656 yes
Pt2 Be4 Y1 124.22(9) 19_466 . 40_656 yes
Pt2 Be4 Y1 67.82(6) 19_466 . . yes
Pt1 Be4 Pt2 113.7(10) 31_657 . 41_656 yes
Pt1 Be4 Be3 118.3(11) 31_657 . 24_665 yes
Pt1 Be4 Be4 161.6(11) 31_657 . 23_664 yes
Pt1 Be4 Be4 99.69(9) 31_657 . 41_656 yes
Pt1 Be4 Y1 60.48(5) 31_657 . 40_656 yes
Pt1 Be4 Y1 129.58(9) 31_657 . . yes
Pt2 Be4 Be3 122.9(11) 41_656 . 24_665 yes
Pt2 Be4 Be4 84.44(8) 41_656 . 23_664 yes
Pt2 Be4 Be4 48.55(6) 41_656 . 41_656 yes
Pt2 Be4 Y1 106.61(8) 41_656 . 40_656 yes
Pt2 Be4 Y1 64.32(6) 41_656 . . yes
Be3 Be4 Be4 47.43(8) 24_665 . 23_664 yes
Be3 Be4 Be4 135.4(11) 24_665 . 41_656 yes
Be3 Be4 Y1 118.3(10) 24_665 . 40_656 yes
Be3 Be4 Y1 65.15(8) 24_665 . . yes
Be4 Be4 Be4 89.90(9) 23_664 . 41_656 yes
Be4 Be4 Y1 112.78(9) 23_664 . 40_656 yes
Be4 Be4 Y1 59.95(6) 23_664 . . yes
Be4 Be4 Y1 60.24(6) 41_656 . 40_656 yes
Be4 Be4 Y1 108.68(8) 41_656 . . yes
Y1 Be4 Y1 167.89(9) 40_656 . . yes

loop_
_geom_bond_atom_site_label_1
_geom_bond_atom_site_label_2
_geom_bond_distance
_geom_bond_site_symmetry_2
_geom_bond_publ_flag
Y1 Pt1 2.877(2) 37_444 yes
Y1 Pt1 2.963(2) . yes
Y1 Be2 3.032(15) 1_565 yes
Y1 Be2 3.032(15) 2_556 yes
Y1 Be2 3.032(15) 3_655 yes
Y1 Pt2 3.044(2) 41_656 yes
Y1 Pt2 3.044(2) 45_566 yes
Y1 Pt2 3.044(2) 46_665 yes
Y1 Be3 3.09(2) 16_656 yes
Y1 Be3 3.09(2) 20_566 yes
Y1 Be3 3.09(2) 24_665 yes
Y1 Be4 3.15(2) 18_646 yes
Y1 Be4 3.15(2) 19_466 yes
Y1 Be4 3.15(2) 23_664 yes
Y1 Be4 3.16(2) . yes
Y1 Be4 3.16(2) 2_555 yes
Y1 Be4 3.16(2) 3_555 yes
Y1 Pt2 3.171(2) 18_646 yes
Y1 Pt2 3.171(2) 19_466 yes
Y1 Pt2 3.171(2) 23_664 yes
Y1 Be1 3.666(1) 1_565 yes
Y1 Be1 3.666(1) 2_556 yes
Y1 Be1 3.666(1) 3_655 yes
Pt1 Be3 2.33(2) 28_676 yes
Pt1 Be3 2.33(2) 32_667 yes
Pt1 Be3 2.33(2) 36_766 yes
Pt1 Be4 2.43(2) 30_576 yes
Pt1 Be4 2.43(2) 31_657 yes
Pt1 Be4 2.43(2) 35_765 yes
Pt1 Be2 2.675(4) 1_565 yes
Pt1 Be2 2.675(4) 2_556 yes
Pt1 Be2 2.675(4) 3_655 yes
Pt1 Pt2 2.8966(7) 41_656 yes
Pt1 Pt2 2.8966(7) 45_566 yes
Pt1 Pt2 2.8966(7) 46_665 yes
Pt2 Be3 2.31(2) 24_665 yes
Pt2 Be1 2.3123(5) 1_565 yes
Pt2 Be4 2.38(2) . yes
Pt2 Be3 2.41(2) 39_445 yes
Pt2 Be3 2.41(2) 6_466 yes
Pt2 Be4 2.42(2) 40_656 yes
Pt2 Be4 2.45(2) 23_664 yes
Pt2 Be2 2.49(3) 23_665 yes
Pt2 Be2 2.52(2) 24_654 yes
Pt2 Pt2 2.8225(7) 28_576 yes
Be1 Be4 2.22(2) 1_545 yes
Be1 Be4 2.22(2) 23_654 yes
Be1 Be4 2.22(2) 28_566 yes
Be1 Be4 2.22(2) 41_646 yes
Be2 Be3 2.26(4) 1_645 yes
Be2 Be3 2.26(4) 28_666 yes
Be2 Be4 2.27(2) 3_545 yes
Be2 Be4 2.27(2) 30_566 yes
Be3 Be4 2.19(3) 8_656 yes
Be3 Be4 2.34(3) 3_455 yes
Be3 Be3 2.34(3) 28_576 yes
Be3 Be4 2.47(3) 45_466 yes
Be3 Be3 2.48(3) 23_564 yes
Be3 Be3 2.48(3) 41_556 yes
Be4 Be4 3.14(3) 23_664 yes
Be4 Be4 3.14(3) 41_656 yes
